data_4324178
loop_
_publ_author_name
'Sonali Garg'
'Haixiang Gao'
'Damon A. Parrish'
'Jean'ne M. Shreeve'

_publ_contact_author_address
;
Department of Chemistry
University of Idaho
Moscow, ID 83844
;
_publ_contact_author_email jshreeve@uidaho.edu
_publ_contact_author_fax 208-885-9146
_publ_contact_author_name 'Dr J.M.Shreeve'
_publ_contact_author_phone 208-885-9146
_publ_section_title
;
 FOX-7 (1,1-Diamino-2,2-dinitroethene): Trapped by Copper and Amines
;
_journal_name_full 'Inorganic Chemistry'
_journal_page_first 390
_journal_page_last 395
_journal_paper_doi 10.1021/ic102136r
_journal_volume 50
_journal_year 2011
_chemical_formula_moiety 'K 1+, C2 H3 N4 O4 1-'
_chemical_formula_sum 'C2 H3 K N4 O4'
_chemical_formula_weight 186.18
_chemical_name_systematic
; 

 potassium (1-amino-2,2-dinitrovinyl)amide

;
_space_group_IT_number 14
_symmetry_cell_setting monoclinic
_symmetry_space_group_name_Hall '-P 2ybc'
_symmetry_space_group_name_H-M 'P 1 21/c 1'
_atom_sites_solution_hydrogens geom
_atom_sites_solution_primary direct
_atom_sites_solution_secondary difmap
_audit_creation_date 2010-04-13
_audit_creation_method 'from SHELXTL CIF, local template and enCIFer'
_cell_angle_alpha 90.00
_cell_angle_beta 104.685(2)
_cell_angle_gamma 90.00
_cell_formula_units_Z 4
_cell_length_a 7.0375(8)
_cell_length_b 13.4273(16)
_cell_length_c 6.8708(8)
_cell_measurement_temperature 296(2)
_cell_volume 628.05(13)
_computing_cell_refinement 'Bruker APEX2 v2009.3-0 (Bruker, 2009)'
_computing_data_collection 'Bruker APEX2 v2009.3-0 (Bruker, 2009)'
_computing_data_reduction
;

Bruker SAINT v7.60A (Bruker, 2009), Bruker XPREP v2008/2 (Bruker, 2008)

;
_computing_molecular_graphics 'Bruker SHELXTL v2008/4 (Bruker, 2008)'
_computing_publication_material 'Bruker SHELXTL v2008/4 (Bruker, 2008)'
_computing_structure_refinement 'Bruker SHELXTL v2008/4 (Bruker, 2008)'
_computing_structure_solution 'Bruker SHELXTL v2008/4 (Bruker, 2008)'
_diffrn_ambient_temperature 296(2)
_diffrn_measured_fraction_theta_full 0.994
_diffrn_measured_fraction_theta_max 0.994
_diffrn_measurement_device_type 'Bruker SMART APEX II CCD'
_diffrn_measurement_method '\w scans'
_diffrn_radiation_monochromator graphite
_diffrn_radiation_source 'fine focus sealed tube'
_diffrn_radiation_type MoK\a
_diffrn_radiation_wavelength 0.71073
_diffrn_reflns_av_R_equivalents 0.0205
_diffrn_reflns_av_sigmaI/netI 0.0182
_diffrn_reflns_limit_h_max 9
_diffrn_reflns_limit_h_min -9
_diffrn_reflns_limit_k_max 17
_diffrn_reflns_limit_k_min -13
_diffrn_reflns_limit_l_max 9
_diffrn_reflns_limit_l_min -9
_diffrn_reflns_number 6447
_diffrn_reflns_theta_full 28.27
_diffrn_reflns_theta_max 28.27
_diffrn_reflns_theta_min 2.99
_exptl_absorpt_coefficient_mu 0.817
_exptl_absorpt_correction_T_max 0.7457
_exptl_absorpt_correction_T_min 0.6292
_exptl_absorpt_correction_type multi-scan
_exptl_absorpt_process_details 'SADABS v2008/1 (Bruker, 2008)'
_exptl_crystal_colour yellow
_exptl_crystal_density_diffrn 1.969
_exptl_crystal_density_method 'not measured'
_exptl_crystal_description plate
_exptl_crystal_F_000 376
_exptl_crystal_size_max 0.41
_exptl_crystal_size_mid 0.08
_exptl_crystal_size_min 0.03
_refine_diff_density_max 0.363
_refine_diff_density_min -0.330
_refine_diff_density_rms 0.050
_refine_ls_extinction_method none
_refine_ls_goodness_of_fit_ref 1.057
_refine_ls_hydrogen_treatment mixed
_refine_ls_matrix_type full
_refine_ls_number_parameters 109
_refine_ls_number_reflns 1553
_refine_ls_number_restraints 0
_refine_ls_restrained_S_all 1.057
_refine_ls_R_factor_all 0.0339
_refine_ls_R_factor_gt 0.0275
_refine_ls_shift/su_max 0.001
_refine_ls_shift/su_mean 0.000
_refine_ls_structure_factor_coef Fsqd
_refine_ls_weighting_details 'calc w=1/[\s^2^(Fo^2^)+(0.0376P)^2^+0.1805P] where P=(Fo^2^+2Fc^2^)/3'
_refine_ls_weighting_scheme calc
_refine_ls_wR_factor_gt 0.0700
_refine_ls_wR_factor_ref 0.0739
_reflns_number_gt 1332
_reflns_number_total 1553
_reflns_threshold_expression I>2\s(I)
_cod_data_source_file ic102136r_si_002_2.cif
_cod_data_source_block shrv109
_cod_database_code 4324178

loop_
_symmetry_equiv_pos_as_xyz
'x, y, z'
'-x, y+1/2, -z+1/2'
'-x, -y, -z'
'x, -y-1/2, z-1/2'

loop_
_atom_site_label
_atom_site_type_symbol
_atom_site_fract_x
_atom_site_fract_y
_atom_site_fract_z
_atom_site_U_iso_or_equiv
_atom_site_adp_type
_atom_site_occupancy
_atom_site_symmetry_multiplicity
_atom_site_calc_flag
_atom_site_refinement_flags
_atom_site_disorder_assembly
_atom_site_disorder_group
K K 0.20631(5) 0.35767(3) 0.94015(5) 0.03307(12) Uani 1 1 d . . .
C1 C 0.18972(19) 0.65638(10) 1.4929(2) 0.0231(3) Uani 1 1 d . . .
C2 C 0.36099(19) 0.62300(10) 1.4174(2) 0.0224(3) Uani 1 1 d . . .
N3 N 0.1371(2) 0.59113(11) 1.6195(2) 0.0336(3) Uani 1 1 d . . .
H3A H 0.026(3) 0.5973(15) 1.639(3) 0.040 Uiso 1 1 d . . .
H3B H 0.194(3) 0.5388(17) 1.637(3) 0.040 Uiso 1 1 d . . .
N4 N 0.0995(2) 0.73844(11) 1.4439(2) 0.0367(3) Uani 1 1 d . . .
H4 H 0.154(3) 0.7691(16) 1.364(3) 0.044 Uiso 1 1 d . . .
N5 N 0.32579(17) 0.55992(9) 1.25396(17) 0.0261(3) Uani 1 1 d . . .
O6 O 0.14982(15) 0.53458(9) 1.18234(16) 0.0358(3) Uani 1 1 d . . .
O7 O 0.45697(17) 0.52719(11) 1.18079(19) 0.0466(3) Uani 1 1 d . . .
N8 N 0.54595(16) 0.65055(9) 1.51795(18) 0.0263(3) Uani 1 1 d . . .
O9 O 0.55996(16) 0.70551(9) 1.67009(17) 0.0400(3) Uani 1 1 d . . .
O10 O 0.69700(15) 0.62490(10) 1.46614(19) 0.0409(3) Uani 1 1 d . . .

loop_
_atom_site_aniso_label
_atom_site_aniso_U_11
_atom_site_aniso_U_22
_atom_site_aniso_U_33
_atom_site_aniso_U_23
_atom_site_aniso_U_13
_atom_site_aniso_U_12
K 0.03086(18) 0.0339(2) 0.03398(19) -0.00099(13) 0.00736(13) 0.00401(13)
C1 0.0215(6) 0.0250(7) 0.0231(6) -0.0041(5) 0.0062(5) -0.0019(5)
C2 0.0201(6) 0.0237(7) 0.0237(6) -0.0019(5) 0.0064(5) -0.0011(5)
N3 0.0332(7) 0.0290(7) 0.0452(8) 0.0057(6) 0.0219(6) 0.0022(5)
N4 0.0386(7) 0.0338(8) 0.0434(7) 0.0082(6) 0.0206(6) 0.0096(6)
N5 0.0272(6) 0.0272(6) 0.0244(6) -0.0014(5) 0.0075(5) 0.0022(5)
O6 0.0298(5) 0.0370(6) 0.0354(6) -0.0104(5) -0.0011(4) -0.0027(4)
O7 0.0424(6) 0.0581(8) 0.0454(7) -0.0186(6) 0.0224(6) 0.0048(6)
N8 0.0220(6) 0.0252(6) 0.0301(6) 0.0045(5) 0.0037(5) -0.0030(4)
O9 0.0400(6) 0.0406(7) 0.0343(6) -0.0097(5) 0.0002(5) -0.0117(5)
O10 0.0197(5) 0.0476(7) 0.0564(8) 0.0045(6) 0.0113(5) 0.0013(4)

loop_
_atom_type_symbol
_atom_type_description
_atom_type_scat_dispersion_real
_atom_type_scat_dispersion_imag
_atom_type_scat_source
C C 0.0033 0.0016 'International Tables Vol C Tables 4.2.6.8 and 6.1.1.4'
H H 0.0000 0.0000 'International Tables Vol C Tables 4.2.6.8 and 6.1.1.4'
N N 0.0061 0.0033 'International Tables Vol C Tables 4.2.6.8 and 6.1.1.4'
O O 0.0106 0.0060 'International Tables Vol C Tables 4.2.6.8 and 6.1.1.4'
K K 0.2009 0.2494 'International Tables Vol C Tables 4.2.6.8 and 6.1.1.4'

loop_
_geom_angle_atom_site_label_1
_geom_angle_atom_site_label_2
_geom_angle_atom_site_label_3
_geom_angle
_geom_angle_site_symmetry_1
_geom_angle_site_symmetry_3
_geom_angle_publ_flag
N4 C1 N3 122.13(14) . . ?
N4 C1 C2 123.97(13) . . ?
N3 C1 C2 113.90(13) . . ?
N8 C2 N5 122.13(12) . . ?
N8 C2 C1 119.58(12) . . ?
N5 C2 C1 118.18(11) . . ?
C1 N3 H3A 117.7(14) . . ?
C1 N3 H3B 117.2(15) . . ?
H3A N3 H3B 121(2) . . ?
C1 N4 H4 108.4(14) . . ?
O7 N5 O6 120.43(12) . . ?
O7 N5 C2 123.40(12) . . ?
O6 N5 C2 116.15(11) . . ?
O10 N8 O9 120.16(12) . . ?
O10 N8 C2 123.56(13) . . ?
O9 N8 C2 116.28(12) . . ?

loop_
_geom_bond_atom_site_label_1
_geom_bond_atom_site_label_2
_geom_bond_distance
_geom_bond_site_symmetry_2
_geom_bond_publ_flag
C1 N4 1.274(2) . ?
C1 N3 1.3507(19) . ?
C1 C2 1.4963(18) . ?
C2 N8 1.3610(17) . ?
C2 N5 1.3782(18) . ?
N3 H3A 0.83(2) . ?
N3 H3B 0.80(2) . ?
N4 H4 0.85(2) . ?
N5 O7 1.2384(15) . ?
N5 O6 1.2580(15) . ?
N8 O10 1.2519(16) . ?
N8 O9 1.2629(17) . ?

loop_
_geom_hbond_atom_site_label_D
_geom_hbond_atom_site_label_H
_geom_hbond_atom_site_label_A
_geom_hbond_distance_DH
_geom_hbond_distance_HA
_geom_hbond_distance_DA
_geom_hbond_angle_DHA
_geom_hbond_site_symmetry_A
N3 H3A O10 0.83(2) 2.35(2) 3.0421(18) 141.2(17) 1_455
N3 H3B O10 0.80(2) 2.49(2) 3.236(2) 155.5(19) 3_668

loop_
_geom_torsion_atom_site_label_1
_geom_torsion_atom_site_label_2
_geom_torsion_atom_site_label_3
_geom_torsion_atom_site_label_4
_geom_torsion
_geom_torsion_site_symmetry_1
_geom_torsion_site_symmetry_2
_geom_torsion_site_symmetry_3
_geom_torsion_site_symmetry_4
_geom_torsion_publ_flag
N4 C1 C2 N8 87.74(18) . . . . ?
N3 C1 C2 N8 -92.35(16) . . . . ?
N4 C1 C2 N5 -96.12(18) . . . . ?
N3 C1 C2 N5 83.79(16) . . . . ?
N8 C2 N5 O7 -3.3(2) . . . . ?
C1 C2 N5 O7 -179.32(14) . . . . ?
N8 C2 N5 O6 175.31(13) . . . . ?
C1 C2 N5 O6 -0.73(19) . . . . ?
N5 C2 N8 O10 3.2(2) . . . . ?
C1 C2 N8 O10 179.17(13) . . . . ?
N5 C2 N8 O9 -177.31(13) . . . . ?
C1 C2 N8 O9 -1.32(19) . . . . ?
